data_4035748
loop_
_publ_author_name
'Ma, Tsz-Kan'
'Elliott, Daniel C.'
'Reid, Stephanie'
'White, Andrew J. P.'
'Parsons, Philip J.'
'Barrett, Anthony G. M.'

_publ_section_title
;
 Meroterpenoid Synthesis via Sequential Polyketide Aromatization and
 Cationic Polyene Cyclization: Total Syntheses of (+)-Hongoquercin A and B
 and Related Meroterpenoids.
;
_journal_issue 21
_journal_name_full 'The Journal of organic chemistry'
_journal_page_first 13276
_journal_page_last 13286
_journal_paper_doi 10.1021/acs.joc.8b02095
_journal_volume 83
_journal_year 2018
_chemical_formula_moiety 'C26 H35 Br O4'
_chemical_formula_sum 'C26 H35 Br O4'
_chemical_formula_weight 491.45
_space_group_crystal_system monoclinic
_space_group_IT_number 14
_space_group_name_Hall '-P 2ybc'
_space_group_name_H-M_alt 'P 1 21/c 1'
_atom_sites_solution_hydrogens geom
_audit_creation_method SHELXL-2014/7
_cell_angle_alpha 90
_cell_angle_beta 102.860(7)
_cell_angle_gamma 90
_cell_formula_units_Z 4
_cell_length_a 16.6717(11)
_cell_length_b 10.9343(5)
_cell_length_c 13.0037(8)
_cell_measurement_reflns_used 1959
_cell_measurement_temperature 173(2)
_cell_measurement_theta_max 26.1810
_cell_measurement_theta_min 2.5200
_cell_volume 2311.0(2)
_computing_cell_refinement 'CrysAlisPro, Rigaku OD'
_computing_data_collection 'CrysAlisPro, Rigaku OD'
_computing_data_reduction 'CrysAlisPro, Rigaku OD'
_computing_molecular_graphics 'Bruker SHELXTL'
_computing_publication_material 'CIFTAB-2014 (Sheldrick, 2014)'
_computing_structure_refinement 'SHELXL-2014/7 (Sheldrick, 2014)'
_computing_structure_solution 'SHELXS-2014 (Sheldrick, 2014)'
_diffrn_ambient_temperature 173(2)
_diffrn_detector_area_resol_mean 16.0382
_diffrn_measured_fraction_theta_full 0.988
_diffrn_measured_fraction_theta_max 0.808
_diffrn_measurement_device_type 'Agilent Xcalibur 3 E'
_diffrn_measurement_method 'omega scans'
_diffrn_radiation_type MoK\a
_diffrn_radiation_wavelength 0.71073
_diffrn_reflns_av_R_equivalents 0.0270
_diffrn_reflns_av_unetI/netI 0.0554
_diffrn_reflns_Laue_measured_fraction_full 0.988
_diffrn_reflns_Laue_measured_fraction_max 0.808
_diffrn_reflns_limit_h_max 10
_diffrn_reflns_limit_h_min -20
_diffrn_reflns_limit_k_max 8
_diffrn_reflns_limit_k_min -14
_diffrn_reflns_limit_l_max 16
_diffrn_reflns_limit_l_min -16
_diffrn_reflns_number 7946
_diffrn_reflns_point_group_measured_fraction_full 0.988
_diffrn_reflns_point_group_measured_fraction_max 0.808
_diffrn_reflns_theta_full 25.242
_diffrn_reflns_theta_max 28.265
_diffrn_reflns_theta_min 2.460
_diffrn_source 'Enhance (Mo) X-ray Source'
_exptl_absorpt_coefficient_mu 1.809
_exptl_absorpt_correction_T_max 0.806
_exptl_absorpt_correction_T_min 0.609
_exptl_absorpt_correction_type analytical
_exptl_absorpt_process_details
; 
CrysAlisPro 1.171.38.43 (Rigaku Oxford Diffraction, 2015) 
Analytical numeric absorption correction using a multifaceted crystal 
model based on expressions derived by R.C. Clark & J.S. Reid. 
(Clark, R. C. & Reid, J. S. (1995). Acta Cryst. A51, 887-897) 
Empirical absorption correction using spherical harmonics, 
implemented in SCALE3 ABSPACK scaling algorithm. 
;
_exptl_crystal_colour Colourless
_exptl_crystal_density_diffrn 1.412
_exptl_crystal_description blocks
_exptl_crystal_F_000 1032
_exptl_crystal_size_max 0.44
_exptl_crystal_size_mid 0.25
_exptl_crystal_size_min 0.12
_refine_diff_density_max 1.428
_refine_diff_density_min -0.555
_refine_diff_density_rms 0.101
_refine_ls_extinction_method none
_refine_ls_goodness_of_fit_ref 1.029
_refine_ls_hydrogen_treatment constr
_refine_ls_matrix_type full
_refine_ls_number_parameters 287
_refine_ls_number_reflns 4629
_refine_ls_number_restraints 0
_refine_ls_restrained_S_all 1.029
_refine_ls_R_factor_all 0.0846
_refine_ls_R_factor_gt 0.0582
_refine_ls_shift/su_max 0.001
_refine_ls_shift/su_mean 0.000
_refine_ls_structure_factor_coef Fsqd
_refine_ls_weighting_details 'w=1/[\s^2^(Fo^2^)+(0.0755P)^2^+5.3783P] where P=(Fo^2^+2Fc^2^)/3'
_refine_ls_weighting_scheme calc
_refine_ls_wR_factor_gt 0.1459
_refine_ls_wR_factor_ref 0.1635
_reflns_Friedel_coverage 0.000
_reflns_number_gt 3424
_reflns_number_total 4629
_reflns_threshold_expression 'I > 2\s(I)'
_cod_data_source_file jo8b02095_si_004.cif
_cod_data_source_block 44
_cod_original_sg_symbol_H-M 'P 21/c'
_cod_database_code 4035748
_shelx_shelxl_version_number 2014/7
_shelx_space_group_comment
; 
The symmetry employed for this shelxl refinement is uniquely defined 
by the following loop, which should always be used as a source of 
symmetry information in preference to the above space-group names. 
They are only intended as comments. 
;

loop_
_space_group_symop_operation_xyz
'x, y, z'
'-x, y+1/2, -z+1/2'
'-x, -y, -z'
'x, -y-1/2, z-1/2'

loop_
_atom_site_label
_atom_site_type_symbol
_atom_site_fract_x
_atom_site_fract_y
_atom_site_fract_z
_atom_site_U_iso_or_equiv
_atom_site_adp_type
_atom_site_occupancy
_atom_site_site_symmetry_order
_atom_site_calc_flag
_atom_site_refinement_flags_posn
_atom_site_refinement_flags_adp
O1 O 0.9996(2) 0.0758(3) 0.2434(2) 0.0372(8) Uani 1 1 d . .
C1 C 0.9759(3) 0.1067(4) 0.3197(3) 0.0260(9) Uani 1 1 d . .
O2 O 1.03010(17) 0.1655(3) 0.3980(2) 0.0266(7) Uani 1 1 d . .
C3 C 0.9993(3) 0.2258(4) 0.4801(3) 0.0249(9) Uani 1 1 d . .
O4 O 0.94794(17) 0.1427(3) 0.5208(2) 0.0243(6) Uani 1 1 d . .
C5 C 0.8868(2) 0.0892(4) 0.4458(3) 0.0198(8) Uani 1 1 d . .
C6 C 0.8191(2) 0.0466(4) 0.4806(3) 0.0210(8) Uani 1 1 d . .
C7 C 0.8105(2) 0.0627(4) 0.5923(3) 0.0245(9) Uani 1 1 d . .
H7A H 0.8236 0.1483 0.6147 0.029 Uiso 1 1 calc R U
H7B H 0.8502 0.0086 0.6393 0.029 Uiso 1 1 calc R U
C8 C 0.7232(2) 0.0320(4) 0.6027(3) 0.0209(8) Uani 1 1 d . .
H8A H 0.6878 0.0991 0.5649 0.025 Uiso 1 1 calc R U
C9 C 0.7093(2) 0.0334(4) 0.7173(3) 0.0215(8) Uani 1 1 d . .
C10 C 0.7267(3) 0.1641(4) 0.7611(3) 0.0278(10) Uani 1 1 d . .
H10A H 0.7863 0.1814 0.7712 0.033 Uiso 1 1 calc R U
H10B H 0.6966 0.2232 0.7088 0.033 Uiso 1 1 calc R U
C11 C 0.7011(3) 0.1821(4) 0.8659(3) 0.0317(10) Uani 1 1 d . .
H11A H 0.7339 0.1275 0.9201 0.038 Uiso 1 1 calc R U
H11B H 0.7119 0.2676 0.8900 0.038 Uiso 1 1 calc R U
C12 C 0.6105(3) 0.1537(4) 0.8528(3) 0.0318(10) Uani 1 1 d . .
H12A H 0.5792 0.2140 0.8012 0.038 Uiso 1 1 calc R U
Br12 Br 0.58226(3) 0.18560(5) 0.99124(4) 0.03884(19) Uani 1 1 d . .
C13 C 0.5827(2) 0.0255(4) 0.8119(3) 0.0252(9) Uani 1 1 d . .
C14 C 0.6161(2) 0.0082(4) 0.7088(3) 0.0229(9) Uani 1 1 d . .
H14A H 0.5872 0.0723 0.6593 0.027 Uiso 1 1 calc R U
C15 C 0.5897(3) -0.1123(4) 0.6530(4) 0.0322(10) Uani 1 1 d . .
H15A H 0.5306 -0.1266 0.6502 0.039 Uiso 1 1 calc R U
H15B H 0.6213 -0.1802 0.6931 0.039 Uiso 1 1 calc R U
C16 C 0.6042(3) -0.1103(4) 0.5411(4) 0.0310(10) Uani 1 1 d . .
H16A H 0.5879 -0.1902 0.5069 0.037 Uiso 1 1 calc R U
H16B H 0.5691 -0.0464 0.4996 0.037 Uiso 1 1 calc R U
C17 C 0.6934(3) -0.0851(4) 0.5403(3) 0.0254(9) Uani 1 1 d . .
O18 O 0.69015(17) -0.0594(3) 0.4287(2) 0.0276(7) Uani 1 1 d . .
C19 C 0.7584(2) -0.0098(4) 0.4050(3) 0.0228(9) Uani 1 1 d . .
C20 C 0.7629(3) -0.0159(4) 0.2993(3) 0.0259(9) Uani 1 1 d . .
H20A H 0.7182 -0.0500 0.2492 0.031 Uiso 1 1 calc R U
C21 C 0.8304(3) 0.0261(4) 0.2661(3) 0.0270(9) Uani 1 1 d . .
C22 C 0.8954(3) 0.0778(4) 0.3425(3) 0.0241(9) Uani 1 1 d . .
C23 C 1.0726(3) 0.2497(4) 0.5681(3) 0.0302(10) Uani 1 1 d . .
H23A H 1.1000 0.1721 0.5919 0.045 Uiso 1 1 calc R U
H23B H 1.0546 0.2888 0.6270 0.045 Uiso 1 1 calc R U
H23C H 1.1111 0.3037 0.5431 0.045 Uiso 1 1 calc R U
C24 C 0.9534(3) 0.3400(4) 0.4378(4) 0.0348(11) Uani 1 1 d . .
H24A H 0.9880 0.3905 0.4029 0.052 Uiso 1 1 calc R U
H24B H 0.9395 0.3861 0.4961 0.052 Uiso 1 1 calc R U
H24C H 0.9028 0.3179 0.3869 0.052 Uiso 1 1 calc R U
C25 C 0.7670(3) -0.0563(4) 0.7905(3) 0.0315(10) Uani 1 1 d . .
H25A H 0.8208 -0.0575 0.7717 0.047 Uiso 1 1 calc R U
H25B H 0.7431 -0.1386 0.7824 0.047 Uiso 1 1 calc R U
H25C H 0.7738 -0.0297 0.8639 0.047 Uiso 1 1 calc R U
C26 C 0.6103(3) -0.0738(5) 0.8927(4) 0.0394(12) Uani 1 1 d . .
H26A H 0.6693 -0.0651 0.9231 0.059 Uiso 1 1 calc R U
H26B H 0.5997 -0.1540 0.8587 0.059 Uiso 1 1 calc R U
H26C H 0.5797 -0.0669 0.9487 0.059 Uiso 1 1 calc R U
C27 C 0.4884(3) 0.0276(5) 0.7812(4) 0.0399(12) Uani 1 1 d . .
H27A H 0.4669 0.0560 0.8413 0.060 Uiso 1 1 calc R U
H27B H 0.4678 -0.0550 0.7614 0.060 Uiso 1 1 calc R U
H27C H 0.4702 0.0830 0.7214 0.060 Uiso 1 1 calc R U
C28 C 0.7476(3) -0.1971(4) 0.5700(4) 0.0334(10) Uani 1 1 d . .
H28A H 0.7334 -0.2586 0.5141 0.050 Uiso 1 1 calc R U
H28B H 0.7388 -0.2312 0.6363 0.050 Uiso 1 1 calc R U
H28C H 0.8054 -0.1737 0.5788 0.050 Uiso 1 1 calc R U
C29 C 0.8325(3) 0.0160(5) 0.1512(4) 0.0437(13) Uani 1 1 d . .
H29A H 0.8514 0.0936 0.1272 0.065 Uiso 1 1 calc R U
H29B H 0.7772 -0.0025 0.1098 0.065 Uiso 1 1 calc R U
H29C H 0.8704 -0.0496 0.1420 0.065 Uiso 1 1 calc R U

loop_
_atom_site_aniso_label
_atom_site_aniso_U_11
_atom_site_aniso_U_22
_atom_site_aniso_U_33
_atom_site_aniso_U_23
_atom_site_aniso_U_13
_atom_site_aniso_U_12
O1 0.0403(18) 0.049(2) 0.0288(17) -0.0065(15) 0.0210(14) -0.0092(16)
C1 0.029(2) 0.024(2) 0.027(2) 0.0003(18) 0.0114(18) -0.0012(18)
O2 0.0247(15) 0.0303(16) 0.0289(16) -0.0061(13) 0.0144(12) -0.0056(13)
C3 0.022(2) 0.025(2) 0.032(2) -0.0041(18) 0.0158(17) -0.0034(17)
O4 0.0221(15) 0.0299(15) 0.0227(14) -0.0026(12) 0.0089(11) -0.0087(13)
C5 0.022(2) 0.0185(19) 0.0199(19) -0.0011(16) 0.0057(15) -0.0013(16)
C6 0.020(2) 0.023(2) 0.022(2) -0.0012(17) 0.0079(15) 0.0000(16)
C7 0.024(2) 0.030(2) 0.023(2) -0.0062(18) 0.0102(16) -0.0068(18)
C8 0.023(2) 0.020(2) 0.022(2) -0.0004(17) 0.0087(16) -0.0059(16)
C9 0.021(2) 0.024(2) 0.021(2) -0.0003(17) 0.0067(15) -0.0012(17)
C10 0.029(2) 0.030(2) 0.026(2) -0.0036(18) 0.0097(17) -0.0072(19)
C11 0.038(3) 0.035(3) 0.023(2) -0.0049(19) 0.0088(19) -0.011(2)
C12 0.035(3) 0.041(3) 0.022(2) -0.006(2) 0.0113(18) -0.003(2)
Br12 0.0420(3) 0.0472(3) 0.0310(3) -0.0087(2) 0.0160(2) -0.0024(2)
C13 0.022(2) 0.032(2) 0.024(2) -0.0012(18) 0.0102(16) 0.0018(18)
C14 0.020(2) 0.025(2) 0.025(2) -0.0017(18) 0.0081(16) -0.0015(17)
C15 0.028(2) 0.036(3) 0.037(3) -0.010(2) 0.0175(19) -0.010(2)
C16 0.025(2) 0.040(3) 0.032(2) -0.016(2) 0.0130(18) -0.011(2)
C17 0.024(2) 0.026(2) 0.029(2) -0.0059(18) 0.0116(17) -0.0073(17)
O18 0.0234(15) 0.0381(17) 0.0227(15) -0.0098(13) 0.0085(11) -0.0126(13)
C19 0.021(2) 0.020(2) 0.027(2) -0.0020(17) 0.0050(16) -0.0009(16)
C20 0.022(2) 0.032(2) 0.023(2) -0.0054(19) 0.0044(16) -0.0023(18)
C21 0.033(2) 0.028(2) 0.022(2) -0.0014(18) 0.0092(17) -0.0010(19)
C22 0.029(2) 0.023(2) 0.023(2) 0.0010(17) 0.0115(17) -0.0004(18)
C23 0.025(2) 0.035(3) 0.033(2) -0.011(2) 0.0114(18) -0.007(2)
C24 0.032(3) 0.027(2) 0.047(3) -0.002(2) 0.013(2) -0.002(2)
C25 0.027(2) 0.039(3) 0.030(2) 0.009(2) 0.0096(18) 0.003(2)
C26 0.053(3) 0.036(3) 0.036(3) 0.005(2) 0.021(2) -0.002(2)
C27 0.026(2) 0.061(3) 0.036(3) -0.011(2) 0.015(2) -0.007(2)
C28 0.033(3) 0.029(2) 0.043(3) -0.006(2) 0.018(2) -0.003(2)
C29 0.050(3) 0.061(3) 0.022(2) -0.005(2) 0.012(2) -0.017(3)

loop_
_atom_type_symbol
_atom_type_description
_atom_type_scat_dispersion_real
_atom_type_scat_dispersion_imag
_atom_type_scat_source
C C 0.0033 0.0016 'International Tables Vol C Tables 4.2.6.8 and 6.1.1.4'
H H 0.0000 0.0000 'International Tables Vol C Tables 4.2.6.8 and 6.1.1.4'
Br Br -0.2901 2.4595 'International Tables Vol C Tables 4.2.6.8 and 6.1.1.4'
O O 0.0106 0.0060 'International Tables Vol C Tables 4.2.6.8 and 6.1.1.4'

loop_
_geom_angle_atom_site_label_1
_geom_angle_atom_site_label_2
_geom_angle_atom_site_label_3
_geom_angle
O1 C1 O2 117.8(4)
O1 C1 C22 126.3(4)
O2 C1 C22 115.7(3)
C1 O2 C3 118.8(3)
O4 C3 O2 109.0(3)
O4 C3 C23 106.3(3)
O2 C3 C23 106.3(3)
O4 C3 C24 111.4(3)
O2 C3 C24 110.2(4)
C23 C3 C24 113.3(4)
C5 O4 C3 114.7(3)
O4 C5 C6 116.1(3)
O4 C5 C22 120.3(3)
C6 C5 C22 123.5(4)
C5 C6 C19 115.9(4)
C5 C6 C7 122.4(4)
C19 C6 C7 121.7(4)
C6 C7 C8 110.9(3)
C7 C8 C17 109.8(3)
C7 C8 C9 115.4(3)
C17 C8 C9 114.4(3)
C10 C9 C25 108.7(3)
C10 C9 C14 107.0(3)
C25 C9 C14 114.0(3)
C10 C9 C8 107.8(3)
C25 C9 C8 112.3(3)
C14 C9 C8 106.8(3)
C11 C10 C9 112.4(3)
C12 C11 C10 110.0(4)
C11 C12 C13 116.3(4)
C11 C12 Br12 107.0(3)
C13 C12 Br12 111.1(3)
C26 C13 C27 109.1(4)
C26 C13 C12 113.2(4)
C27 C13 C12 106.9(4)
C26 C13 C14 113.3(4)
C27 C13 C14 108.5(3)
C12 C13 C14 105.6(3)
C15 C14 C9 111.4(3)
C15 C14 C13 113.0(3)
C9 C14 C13 117.1(3)
C14 C15 C16 110.6(4)
C17 C16 C15 111.9(4)
O18 C17 C16 102.8(3)
O18 C17 C28 107.1(3)
C16 C17 C28 112.4(4)
O18 C17 C8 107.4(3)
C16 C17 C8 110.5(3)
C28 C17 C8 115.7(4)
C19 O18 C17 116.9(3)
O18 C19 C6 122.3(4)
O18 C19 C20 115.8(3)
C6 C19 C20 121.9(4)
C21 C20 C19 121.5(4)
C20 C21 C22 117.8(4)
C20 C21 C29 119.4(4)
C22 C21 C29 122.8(4)
C5 C22 C21 119.2(4)
C5 C22 C1 118.1(4)
C21 C22 C1 122.4(4)

loop_
_geom_bond_atom_site_label_1
_geom_bond_atom_site_label_2
_geom_bond_distance
O1 C1 1.196(5)
C1 O2 1.363(5)
C1 C22 1.472(6)
O2 C3 1.442(5)
C3 O4 1.429(5)
C3 C23 1.500(6)
C3 C24 1.504(6)
O4 C5 1.374(5)
C5 C6 1.387(5)
C5 C22 1.388(5)
C6 C19 1.388(6)
C6 C7 1.501(5)
C7 C8 1.529(5)
C8 C17 1.538(6)
C8 C9 1.559(5)
C9 C10 1.542(6)
C9 C25 1.544(6)
C9 C14 1.558(5)
C10 C11 1.530(6)
C11 C12 1.514(6)
C12 C13 1.534(6)
C12 Br12 1.990(4)
C13 C26 1.510(6)
C13 C27 1.533(6)
C13 C14 1.573(5)
C14 C15 1.522(6)
C15 C16 1.527(6)
C16 C17 1.515(6)
C17 O18 1.468(5)
C17 C28 1.519(6)
O18 C19 1.356(5)
C19 C20 1.395(6)
C20 C21 1.371(6)
C21 C22 1.415(6)
C21 C29 1.507(6)
